data_2221635
loop_
_publ_author_name
'Peulecke, Normen'
'Aluri, Bhaskar R.'
'W\"ohl, Anina'
'Spannenberg, Anke'
'Al-Hazmi, Mohammed H.'

_publ_section_title
;<i>P</i>-[<i>N</i>-(Diphenylphosphorothioyl)isopropylamino]-<i>N</i>-isopropyl-<i>P</i>-phenylthiophosphinic
 amide
;
_journal_coeditor_code CV2547
_journal_issue 5
_journal_name_full 'Acta Crystallographica Section E'
_journal_page_first o1084
_journal_paper_doi 10.1107/S1600536809014238
_journal_volume 65
_journal_year 2009
_chemical_formula_iupac 'C24 H30 N2 P2 S2'
_chemical_formula_moiety 'C24 H30 N2 P2 S2'
_chemical_formula_sum 'C24 H30 N2 P2 S2'
_chemical_formula_weight 472.56
_chemical_name_systematic
;
<i>P</i>-[<i>N</i>-(Diphenylphosphorothioyl)isopropylamino]-<i>N</i>-
isopropyl-<i>P</i>-phenylthiophosphinic amide
;
_space_group_IT_number 14
_symmetry_cell_setting monoclinic
_symmetry_space_group_name_Hall '-P 2ybc'
_symmetry_space_group_name_H-M 'P 1 21/c 1'
_atom_sites_solution_hydrogens geom
_atom_sites_solution_primary direct
_atom_sites_solution_secondary difmap
_audit_creation_method SHELXL-97
_cell_angle_alpha 90.00
_cell_angle_beta 100.1488(17)
_cell_angle_gamma 90.00
_cell_formula_units_Z 4
_cell_length_a 9.08354(19)
_cell_length_b 25.4654(7)
_cell_length_c 10.6557(2)
_cell_measurement_reflns_used 32201
_cell_measurement_temperature 200(2)
_cell_measurement_theta_max 29.57
_cell_measurement_theta_min 1.60
_cell_volume 2426.27(10)
_computing_cell_refinement 'X-AREA (Stoe & Cie, 2005)'
_computing_data_collection 'X-AREA (Stoe & Cie, 2005)'
_computing_data_reduction 'X-RED (Stoe & Cie, 2005)'
_computing_molecular_graphics 'XP in SHELXTL (Sheldrick, 2008)'
_computing_publication_material 'SHELXTL (Sheldrick, 2008)'
_computing_structure_refinement 'SHELXL97 (Sheldrick, 2008)'
_computing_structure_solution 'SHELXS97 (Sheldrick, 2008)'
_diffrn_ambient_temperature 200(2)
_diffrn_measured_fraction_theta_full 1.000
_diffrn_measured_fraction_theta_max 1.000
_diffrn_measurement_device_type 'Stoe IPDS-II'
_diffrn_measurement_method \w
_diffrn_radiation_monochromator graphite
_diffrn_radiation_source 'fine-focus sealed tube'
_diffrn_radiation_type MoK\a
_diffrn_radiation_wavelength 0.71073
_diffrn_reflns_av_R_equivalents 0.0319
_diffrn_reflns_av_sigmaI/netI 0.0224
_diffrn_reflns_limit_h_max 11
_diffrn_reflns_limit_h_min -11
_diffrn_reflns_limit_k_max 32
_diffrn_reflns_limit_k_min -32
_diffrn_reflns_limit_l_max 13
_diffrn_reflns_limit_l_min -13
_diffrn_reflns_number 40233
_diffrn_reflns_theta_full 27.50
_diffrn_reflns_theta_max 27.50
_diffrn_reflns_theta_min 1.60
_exptl_absorpt_coefficient_mu 0.366
_exptl_absorpt_correction_T_max 0.9544
_exptl_absorpt_correction_T_min 0.8350
_exptl_absorpt_correction_type numerical
_exptl_absorpt_process_details '(X-SHAPE; Stoe & Cie, 2005)'
_exptl_crystal_colour colourless
_exptl_crystal_density_diffrn 1.294
_exptl_crystal_density_method 'not measured'
_exptl_crystal_description prism
_exptl_crystal_F_000 1000
_exptl_crystal_size_max 0.45
_exptl_crystal_size_mid 0.25
_exptl_crystal_size_min 0.20
_refine_diff_density_max 0.209
_refine_diff_density_min -0.285
_refine_ls_extinction_method none
_refine_ls_goodness_of_fit_ref 1.021
_refine_ls_hydrogen_treatment mixed
_refine_ls_matrix_type full
_refine_ls_number_parameters 275
_refine_ls_number_reflns 5561
_refine_ls_number_restraints 0
_refine_ls_restrained_S_all 1.021
_refine_ls_R_factor_all 0.0365
_refine_ls_R_factor_gt 0.0277
_refine_ls_shift/su_max 0.001
_refine_ls_shift/su_mean 0.000
_refine_ls_structure_factor_coef Fsqd
_refine_ls_weighting_details 'calc w=1/[\s^2^(Fo^2^)+(0.0472P)^2^] where P=(Fo^2^+2Fc^2^)/3'
_refine_ls_weighting_scheme calc
_refine_ls_wR_factor_gt 0.0727
_refine_ls_wR_factor_ref 0.0743
_reflns_number_gt 4459
_reflns_number_total 5561
_reflns_threshold_expression I>2\s(I)
_cod_data_source_file cv2547.cif
_cod_data_source_block I
_cod_original_cell_volume 2426.26(10)
_cod_original_sg_symbol_H-M 'P 21/c'
_cod_database_code 2221635
_cod_database_fobs_code 2221635

loop_
_symmetry_equiv_pos_as_xyz
'x, y, z'
'-x, y+1/2, -z+1/2'
'-x, -y, -z'
'x, -y-1/2, z-1/2'

loop_
_atom_site_type_symbol
_atom_site_label
_atom_site_fract_x
_atom_site_fract_y
_atom_site_fract_z
_atom_site_U_iso_or_equiv
_atom_site_adp_type
_atom_site_calc_flag
_atom_site_refinement_flags
_atom_site_occupancy
_atom_site_disorder_assembly
_atom_site_disorder_group
C C1 0.10362(14) 0.36285(5) 0.96160(12) 0.0273(3) Uani d . 1 . .
C C2 0.03459(17) 0.41159(5) 0.96335(13) 0.0340(3) Uani d . 1 . .
H H2A -0.0041 0.4289 0.8855 0.041 Uiso calc R 1 . .
C C3 0.02223(19) 0.43493(6) 1.07847(14) 0.0408(3) Uani d . 1 . .
H H3A -0.0262 0.4680 1.0794 0.049 Uiso calc R 1 . .
C C4 0.0804(2) 0.41023(6) 1.19223(14) 0.0420(4) Uani d . 1 . .
H H4A 0.0722 0.4264 1.2711 0.050 Uiso calc R 1 . .
C C5 0.15020(18) 0.36216(6) 1.19100(14) 0.0390(3) Uani d . 1 . .
H H5A 0.1908 0.3454 1.2691 0.047 Uiso calc R 1 . .
C C6 0.16137(15) 0.33825(6) 1.07616(13) 0.0322(3) Uani d . 1 . .
H H6A 0.2086 0.3050 1.0758 0.039 Uiso calc R 1 . .
C C7 -0.07285(15) 0.29565(5) 0.77859(13) 0.0291(3) Uani d . 1 . .
C C8 -0.19321(16) 0.31171(6) 0.83371(15) 0.0368(3) Uani d . 1 . .
H H8A -0.1839 0.3417 0.8876 0.044 Uiso calc R 1 . .
C C9 -0.32629(17) 0.28415(7) 0.81026(17) 0.0457(4) Uani d . 1 . .
H H9A -0.4081 0.2954 0.8482 0.055 Uiso calc R 1 . .
C C10 -0.34149(18) 0.24077(7) 0.73275(16) 0.0444(4) Uani d . 1 . .
H H10A -0.4343 0.2227 0.7150 0.053 Uiso calc R 1 . .
C C11 -0.22185(19) 0.22362(7) 0.68090(16) 0.0450(4) Uani d . 1 . .
H H11A -0.2314 0.1932 0.6286 0.054 Uiso calc R 1 . .
C C12 -0.08742(17) 0.25057(6) 0.70473(15) 0.0382(3) Uani d . 1 . .
H H12A -0.0045 0.2380 0.6701 0.046 Uiso calc R 1 . .
C C13 0.00109(16) 0.38464(6) 0.57993(13) 0.0356(3) Uani d . 1 . .
H H13A 0.0478 0.4120 0.5323 0.043 Uiso calc R 1 . .
C C14 -0.14292(18) 0.40909(7) 0.60510(17) 0.0489(4) Uani d . 1 . .
H H14A -0.1196 0.4391 0.6628 0.073 Uiso calc R 1 . .
H H14B -0.1998 0.3830 0.6444 0.073 Uiso calc R 1 . .
H H14C -0.2026 0.4210 0.5244 0.073 Uiso calc R 1 . .
C C15 -0.0230(2) 0.33753(7) 0.49071(15) 0.0519(4) Uani d . 1 . .
H H15A 0.0741 0.3238 0.4780 0.078 Uiso calc R 1 . .
H H15B -0.0812 0.3483 0.4084 0.078 Uiso calc R 1 . .
H H15C -0.0773 0.3101 0.5283 0.078 Uiso calc R 1 . .
C C16 0.47654(15) 0.43480(5) 0.92161(13) 0.0312(3) Uani d . 1 . .
H H16A 0.4224 0.4681 0.9341 0.037 Uiso calc R 1 . .
C C17 0.5216(2) 0.40897(7) 1.05016(16) 0.0526(5) Uani d . 1 . .
H H17A 0.4318 0.4007 1.0856 0.079 Uiso calc R 1 . .
H H17B 0.5854 0.4329 1.1078 0.079 Uiso calc R 1 . .
H H17C 0.5767 0.3766 1.0405 0.079 Uiso calc R 1 . .
C C18 0.61096(18) 0.44872(7) 0.86165(17) 0.0447(4) Uani d . 1 . .
H H18A 0.5771 0.4653 0.7786 0.067 Uiso calc R 1 . .
H H18B 0.6671 0.4167 0.8502 0.067 Uiso calc R 1 . .
H H18C 0.6755 0.4731 0.9174 0.067 Uiso calc R 1 . .
C C19 0.34557(15) 0.40237(5) 0.57479(12) 0.0284(3) Uani d . 1 . .
C C20 0.39580(17) 0.35128(6) 0.56205(13) 0.0353(3) Uani d . 1 . .
H H20A 0.3719 0.3245 0.6171 0.042 Uiso calc R 1 . .
C C21 0.48033(17) 0.33927(6) 0.46965(14) 0.0387(3) Uani d . 1 . .
H H21A 0.5154 0.3045 0.4621 0.046 Uiso calc R 1 . .
C C22 0.51353(17) 0.37820(6) 0.38836(13) 0.0385(3) Uani d . 1 . .
H H22A 0.5725 0.3702 0.3256 0.046 Uiso calc R 1 . .
C C23 0.46149(18) 0.42831(6) 0.39823(14) 0.0411(4) Uani d . 1 . .
H H23A 0.4831 0.4547 0.3410 0.049 Uiso calc R 1 . .
C C24 0.37749(17) 0.44093(6) 0.49107(13) 0.0349(3) Uani d . 1 . .
H H24A 0.3420 0.4758 0.4974 0.042 Uiso calc R 1 . .
N N1 0.11346(12) 0.37534(4) 0.70123(10) 0.0262(2) Uani d . 1 . .
N N2 0.37172(13) 0.39982(5) 0.83996(11) 0.0284(2) Uani d . 1 . .
H H2 0.392(2) 0.3668(8) 0.8425(17) 0.047(5) Uiso d . 1 . .
P P1 0.10723(4) 0.328578(13) 0.81322(3) 0.02526(8) Uani d . 1 . .
P P2 0.25813(4) 0.418481(13) 0.71077(3) 0.02554(8) Uani d . 1 . .
S S1 0.26642(4) 0.275781(13) 0.82829(4) 0.03334(9) Uani d . 1 . .
S S2 0.20212(4) 0.491907(14) 0.71375(3) 0.03440(9) Uani d . 1 . .

loop_
_atom_site_aniso_label
_atom_site_aniso_U_11
_atom_site_aniso_U_22
_atom_site_aniso_U_33
_atom_site_aniso_U_12
_atom_site_aniso_U_13
_atom_site_aniso_U_23
C1 0.0269(6) 0.0265(6) 0.0292(6) -0.0029(5) 0.0068(5) 0.0017(5)
C2 0.0442(8) 0.0298(7) 0.0289(7) 0.0034(6) 0.0086(6) 0.0017(5)
C3 0.0550(10) 0.0326(8) 0.0375(8) 0.0051(7) 0.0156(7) -0.0029(6)
C4 0.0554(10) 0.0430(9) 0.0294(7) -0.0052(7) 0.0122(7) -0.0048(6)
C5 0.0424(8) 0.0451(9) 0.0291(7) -0.0018(7) 0.0052(6) 0.0054(6)
C6 0.0317(7) 0.0325(7) 0.0331(7) 0.0000(6) 0.0073(5) 0.0054(5)
C7 0.0267(6) 0.0282(6) 0.0330(7) -0.0016(5) 0.0072(5) 0.0023(5)
C8 0.0300(7) 0.0338(7) 0.0485(8) 0.0001(6) 0.0119(6) -0.0020(6)
C9 0.0288(7) 0.0477(9) 0.0627(10) -0.0018(7) 0.0144(7) 0.0030(8)
C10 0.0320(8) 0.0465(9) 0.0526(9) -0.0124(7) 0.0017(7) 0.0090(7)
C11 0.0451(9) 0.0409(9) 0.0476(9) -0.0132(7) 0.0046(7) -0.0073(7)
C12 0.0363(8) 0.0358(8) 0.0439(8) -0.0054(6) 0.0113(6) -0.0072(6)
C13 0.0334(7) 0.0448(8) 0.0270(7) -0.0068(6) 0.0008(6) 0.0053(6)
C14 0.0325(8) 0.0620(11) 0.0488(9) 0.0044(7) -0.0019(7) 0.0148(8)
C15 0.0611(11) 0.0634(11) 0.0297(7) -0.0207(9) 0.0038(7) -0.0062(7)
C16 0.0304(7) 0.0290(7) 0.0332(7) -0.0036(5) 0.0029(5) -0.0045(5)
C17 0.0590(11) 0.0577(11) 0.0356(8) -0.0176(8) -0.0068(7) 0.0018(7)
C18 0.0335(8) 0.0423(9) 0.0588(10) -0.0073(7) 0.0092(7) -0.0004(7)
C19 0.0267(6) 0.0305(7) 0.0282(6) -0.0042(5) 0.0052(5) -0.0006(5)
C20 0.0418(8) 0.0318(7) 0.0351(7) 0.0000(6) 0.0143(6) 0.0012(6)
C21 0.0420(8) 0.0396(8) 0.0366(8) 0.0024(6) 0.0127(6) -0.0036(6)
C22 0.0374(8) 0.0509(9) 0.0294(7) -0.0050(7) 0.0117(6) -0.0048(6)
C23 0.0497(9) 0.0445(9) 0.0312(7) -0.0092(7) 0.0129(6) 0.0032(6)
C24 0.0402(8) 0.0327(7) 0.0327(7) -0.0038(6) 0.0086(6) 0.0026(5)
N1 0.0245(5) 0.0288(6) 0.0253(5) -0.0024(4) 0.0042(4) -0.0001(4)
N2 0.0288(6) 0.0246(6) 0.0311(6) -0.0022(4) 0.0035(5) -0.0017(4)
P1 0.02403(16) 0.02397(16) 0.02854(16) -0.00070(12) 0.00670(12) -0.00037(12)
P2 0.02616(16) 0.02422(16) 0.02674(16) -0.00164(12) 0.00604(12) -0.00036(12)
S1 0.02795(17) 0.02701(17) 0.0461(2) 0.00268(13) 0.00941(14) 0.00022(14)
S2 0.03846(19) 0.02535(17) 0.04002(19) 0.00214(14) 0.00865(15) 0.00032(13)

loop_
_atom_type_symbol
_atom_type_description
_atom_type_scat_dispersion_real
_atom_type_scat_dispersion_imag
_atom_type_scat_source
C C 0.0033 0.0016 'International Tables Vol C Tables 4.2.6.8 and 6.1.1.4'
H H 0.0000 0.0000 'International Tables Vol C Tables 4.2.6.8 and 6.1.1.4'
N N 0.0061 0.0033 'International Tables Vol C Tables 4.2.6.8 and 6.1.1.4'
P P 0.1023 0.0942 'International Tables Vol C Tables 4.2.6.8 and 6.1.1.4'
S S 0.1246 0.1234 'International Tables Vol C Tables 4.2.6.8 and 6.1.1.4'

loop_
_geom_angle_atom_site_label_1
_geom_angle_atom_site_label_2
_geom_angle_atom_site_label_3
_geom_angle_site_symmetry_1
_geom_angle_site_symmetry_3
_geom_angle
_geom_angle_publ_flag
C6 C1 C2 . . 119.42(12) ?
C6 C1 P1 . . 119.16(10) ?
C2 C1 P1 . . 121.25(10) ?
C3 C2 C1 . . 120.10(13) ?
C3 C2 H2A . . 120.0 ?
C1 C2 H2A . . 120.0 ?
C4 C3 C2 . . 120.14(14) ?
C4 C3 H3A . . 119.9 ?
C2 C3 H3A . . 119.9 ?
C5 C4 C3 . . 119.97(14) ?
C5 C4 H4A . . 120.0 ?
C3 C4 H4A . . 120.0 ?
C4 C5 C6 . . 120.22(14) ?
C4 C5 H5A . . 119.9 ?
C6 C5 H5A . . 119.9 ?
C5 C6 C1 . . 120.14(13) ?
C5 C6 H6A . . 119.9 ?
C1 C6 H6A . . 119.9 ?
C12 C7 C8 . . 118.70(13) ?
C12 C7 P1 . . 119.36(11) ?
C8 C7 P1 . . 121.67(11) ?
C9 C8 C7 . . 120.14(14) ?
C9 C8 H8A . . 119.9 ?
C7 C8 H8A . . 119.9 ?
C10 C9 C8 . . 120.65(15) ?
C10 C9 H9A . . 119.7 ?
C8 C9 H9A . . 119.7 ?
C9 C10 C11 . . 119.69(14) ?
C9 C10 H10A . . 120.2 ?
C11 C10 H10A . . 120.2 ?
C10 C11 C12 . . 120.20(15) ?
C10 C11 H11A . . 119.9 ?
C12 C11 H11A . . 119.9 ?
C11 C12 C7 . . 120.53(14) ?
C11 C12 H12A . . 119.7 ?
C7 C12 H12A . . 119.7 ?
C14 C13 N1 . . 112.68(12) ?
C14 C13 C15 . . 113.63(14) ?
N1 C13 C15 . . 114.19(13) ?
C14 C13 H13A . . 105.1 ?
N1 C13 H13A . . 105.1 ?
C15 C13 H13A . . 105.1 ?
C13 C14 H14A . . 109.5 ?
C13 C14 H14B . . 109.5 ?
H14A C14 H14B . . 109.5 ?
C13 C14 H14C . . 109.5 ?
H14A C14 H14C . . 109.5 ?
H14B C14 H14C . . 109.5 ?
C13 C15 H15A . . 109.5 ?
C13 C15 H15B . . 109.5 ?
H15A C15 H15B . . 109.5 ?
C13 C15 H15C . . 109.5 ?
H15A C15 H15C . . 109.5 ?
H15B C15 H15C . . 109.5 ?
N2 C16 C17 . . 108.44(12) ?
N2 C16 C18 . . 112.18(12) ?
C17 C16 C18 . . 112.00(13) ?
N2 C16 H16A . . 108.0 ?
C17 C16 H16A . . 108.0 ?
C18 C16 H16A . . 108.0 ?
C16 C17 H17A . . 109.5 ?
C16 C17 H17B . . 109.5 ?
H17A C17 H17B . . 109.5 ?
C16 C17 H17C . . 109.5 ?
H17A C17 H17C . . 109.5 ?
H17B C17 H17C . . 109.5 ?
C16 C18 H18A . . 109.5 ?
C16 C18 H18B . . 109.5 ?
H18A C18 H18B . . 109.5 ?
C16 C18 H18C . . 109.5 ?
H18A C18 H18C . . 109.5 ?
H18B C18 H18C . . 109.5 ?
C24 C19 C20 . . 119.20(13) ?
C24 C19 P2 . . 121.44(11) ?
C20 C19 P2 . . 119.01(10) ?
C21 C20 C19 . . 120.49(13) ?
C21 C20 H20A . . 119.8 ?
C19 C20 H20A . . 119.8 ?
C22 C21 C20 . . 119.73(15) ?
C22 C21 H21A . . 120.1 ?
C20 C21 H21A . . 120.1 ?
C23 C22 C21 . . 120.16(14) ?
C23 C22 H22A . . 119.9 ?
C21 C22 H22A . . 119.9 ?
C22 C23 C24 . . 120.66(14) ?
C22 C23 H23A . . 119.7 ?
C24 C23 H23A . . 119.7 ?
C23 C24 C19 . . 119.74(14) ?
C23 C24 H24A . . 120.1 ?
C19 C24 H24A . . 120.1 ?
C13 N1 P1 . . 127.50(9) ?
C13 N1 P2 . . 110.27(8) ?
P1 N1 P2 . . 122.20(6) ?
C16 N2 P2 . . 124.56(10) ?
C16 N2 H2 . . 117.2(12) ?
P2 N2 H2 . . 114.3(12) ?
N1 P1 C1 . . 106.51(6) ?
N1 P1 C7 . . 108.78(6) ?
C1 P1 C7 . . 104.21(6) ?
N1 P1 S1 . . 115.10(4) ?
C1 P1 S1 . . 112.68(5) ?
C7 P1 S1 . . 108.95(5) ?
N2 P2 N1 . . 103.20(6) ?
N2 P2 C19 . . 107.78(6) ?
N1 P2 C19 . . 104.35(6) ?
N2 P2 S2 . . 113.21(5) ?
N1 P2 S2 . . 114.92(4) ?
C19 P2 S2 . . 112.54(5) ?

loop_
_geom_bond_atom_site_label_1
_geom_bond_atom_site_label_2
_geom_bond_site_symmetry_2
_geom_bond_distance
_geom_bond_publ_flag
C1 C6 . 1.3900(18) ?
C1 C2 . 1.3922(19) ?
C1 P1 . 1.8113(13) ?
C2 C3 . 1.385(2) ?
C2 H2A . 0.9500 ?
C3 C4 . 1.385(2) ?
C3 H3A . 0.9500 ?
C4 C5 . 1.380(2) ?
C4 H4A . 0.9500 ?
C5 C6 . 1.386(2) ?
C5 H5A . 0.9500 ?
C6 H6A . 0.9500 ?
C7 C12 . 1.385(2) ?
C7 C8 . 1.391(2) ?
C7 P1 . 1.8173(14) ?
C8 C9 . 1.382(2) ?
C8 H8A . 0.9500 ?
C9 C10 . 1.372(2) ?
C9 H9A . 0.9500 ?
C10 C11 . 1.374(2) ?
C10 H10A . 0.9500 ?
C11 C12 . 1.385(2) ?
C11 H11A . 0.9500 ?
C12 H12A . 0.9500 ?
C13 C14 . 1.515(2) ?
C13 N1 . 1.5177(16) ?
C13 C15 . 1.522(2) ?
C13 H13A . 1.0000 ?
C14 H14A . 0.9800 ?
C14 H14B . 0.9800 ?
C14 H14C . 0.9800 ?
C15 H15A . 0.9800 ?
C15 H15B . 0.9800 ?
C15 H15C . 0.9800 ?
C16 N2 . 1.4714(17) ?
C16 C17 . 1.510(2) ?
C16 C18 . 1.516(2) ?
C16 H16A . 1.0000 ?
C17 H17A . 0.9800 ?
C17 H17B . 0.9800 ?
C17 H17C . 0.9800 ?
C18 H18A . 0.9800 ?
C18 H18B . 0.9800 ?
C18 H18C . 0.9800 ?
C19 C24 . 1.3911(19) ?
C19 C20 . 1.393(2) ?
C19 P2 . 1.8178(14) ?
C20 C21 . 1.385(2) ?
C20 H20A . 0.9500 ?
C21 C22 . 1.384(2) ?
C21 H21A . 0.9500 ?
C22 C23 . 1.371(2) ?
C22 H22A . 0.9500 ?
C23 C24 . 1.389(2) ?
C23 H23A . 0.9500 ?
C24 H24A . 0.9500 ?
N1 P1 . 1.6938(11) ?
N1 P2 . 1.7021(11) ?
N2 P2 . 1.6386(12) ?
N2 H2 . 0.860(19) ?
P1 S1 . 1.9602(5) ?
P2 S2 . 1.9395(5) ?

loop_
_geom_hbond_atom_site_label_D
_geom_hbond_atom_site_label_H
_geom_hbond_atom_site_label_A
_geom_hbond_site_symmetry_A
_geom_hbond_distance_DH
_geom_hbond_distance_HA
_geom_hbond_distance_DA
_geom_hbond_angle_DHA
N2 H2 S1 . 0.860(19) 2.578(19) 3.2963(12) 141.7(16)

loop_
_geom_torsion_atom_site_label_1
_geom_torsion_atom_site_label_2
_geom_torsion_atom_site_label_3
_geom_torsion_atom_site_label_4
_geom_torsion_site_symmetry_1
_geom_torsion_site_symmetry_2
_geom_torsion_site_symmetry_3
_geom_torsion_site_symmetry_4
_geom_torsion
_geom_torsion_publ_flag
C6 C1 C2 C3 . . . . -0.8(2) ?
P1 C1 C2 C3 . . . . 174.52(12) ?
C1 C2 C3 C4 . . . . 0.9(2) ?
C2 C3 C4 C5 . . . . -0.3(3) ?
C3 C4 C5 C6 . . . . -0.5(2) ?
C4 C5 C6 C1 . . . . 0.7(2) ?
C2 C1 C6 C5 . . . . 0.0(2) ?
P1 C1 C6 C5 . . . . -175.41(11) ?
C12 C7 C8 C9 . . . . -2.7(2) ?
P1 C7 C8 C9 . . . . -176.74(12) ?
C7 C8 C9 C10 . . . . 0.0(3) ?
C8 C9 C10 C11 . . . . 1.9(3) ?
C9 C10 C11 C12 . . . . -1.3(3) ?
C10 C11 C12 C7 . . . . -1.4(2) ?
C8 C7 C12 C11 . . . . 3.3(2) ?
P1 C7 C12 C11 . . . . 177.57(12) ?
C24 C19 C20 C21 . . . . 1.9(2) ?
P2 C19 C20 C21 . . . . -171.38(11) ?
C19 C20 C21 C22 . . . . -0.8(2) ?
C20 C21 C22 C23 . . . . -0.8(2) ?
C21 C22 C23 C24 . . . . 1.2(2) ?
C22 C23 C24 C19 . . . . -0.1(2) ?
C20 C19 C24 C23 . . . . -1.5(2) ?
P2 C19 C24 C23 . . . . 171.67(11) ?
C14 C13 N1 P1 . . . . 73.52(16) ?
C15 C13 N1 P1 . . . . -58.09(17) ?
C14 C13 N1 P2 . . . . -108.34(12) ?
C15 C13 N1 P2 . . . . 120.05(12) ?
C17 C16 N2 P2 . . . . 161.08(12) ?
C18 C16 N2 P2 . . . . -74.69(15) ?
C13 N1 P1 C1 . . . . -120.16(12) ?
P2 N1 P1 C1 . . . . 61.90(9) ?
C13 N1 P1 C7 . . . . -8.37(13) ?
P2 N1 P1 C7 . . . . 173.69(7) ?
C13 N1 P1 S1 . . . . 114.18(11) ?
P2 N1 P1 S1 . . . . -63.76(8) ?
C6 C1 P1 N1 . . . . -152.53(10) ?
C2 C1 P1 N1 . . . . 32.18(13) ?
C6 C1 P1 C7 . . . . 92.55(11) ?
C2 C1 P1 C7 . . . . -82.74(12) ?
C6 C1 P1 S1 . . . . -25.41(12) ?
C2 C1 P1 S1 . . . . 159.29(10) ?
C12 C7 P1 N1 . . . . 92.52(12) ?
C8 C7 P1 N1 . . . . -93.43(13) ?
C12 C7 P1 C1 . . . . -154.16(12) ?
C8 C7 P1 C1 . . . . 19.89(13) ?
C12 C7 P1 S1 . . . . -33.67(13) ?
C8 C7 P1 S1 . . . . 140.39(11) ?
C16 N2 P2 N1 . . . . -152.15(11) ?
C16 N2 P2 C19 . . . . 97.82(12) ?
C16 N2 P2 S2 . . . . -27.31(12) ?
C13 N1 P2 N2 . . . . -175.97(9) ?
P1 N1 P2 N2 . . . . 2.28(9) ?
C13 N1 P2 C19 . . . . -63.41(10) ?
P1 N1 P2 C19 . . . . 114.84(8) ?
C13 N1 P2 S2 . . . . 60.30(10) ?
P1 N1 P2 S2 . . . . -121.44(6) ?
C24 C19 P2 N2 . . . . -120.52(12) ?
C20 C19 P2 N2 . . . . 52.61(13) ?
C24 C19 P2 N1 . . . . 130.24(11) ?
C20 C19 P2 N1 . . . . -56.62(12) ?
C24 C19 P2 S2 . . . . 5.00(13) ?
C20 C19 P2 S2 . . . . 178.14(10) ?
